data_4127224
loop_
_publ_author_name
'Liu, Liu Leo'
'Zhou, Jiliang'
'Cao, Levy L.'
'Kim, Youngsuk'
'Stephan, Douglas W.'

_publ_section_title
;
 Reversible Intramolecular Cycloaddition of Phosphaalkene to an Arene
 Ring.
;
_journal_issue 20
_journal_name_full 'Journal of the American Chemical Society'
_journal_page_first 8083
_journal_page_last 8087
_journal_paper_doi 10.1021/jacs.9b03721
_journal_volume 141
_journal_year 2019
_chemical_formula_moiety 'C28 H46 N P'
_chemical_formula_sum 'C28 H46 N P'
_chemical_formula_weight 427.63
_space_group_crystal_system monoclinic
_space_group_IT_number 14
_space_group_name_Hall '-P 2yn'
_space_group_name_H-M_alt 'P 1 21/n 1'
_symmetry_space_group_name_Hall '-P 2yn'
_symmetry_space_group_name_H-M 'P 1 21/n 1'
_atom_sites_solution_hydrogens geom
_audit_creation_date 2019-04-01
_audit_creation_method
;
Olex2 1.2
(compiled 2018.05.29 svn.r3508 for OlexSys, GUI svn.r5506)
;
_cell_angle_alpha 90
_cell_angle_beta 95.94(5)
_cell_angle_gamma 90
_cell_formula_units_Z 4
_cell_length_a 11.104(19)
_cell_length_b 15.85(2)
_cell_length_c 14.68(2)
_cell_measurement_reflns_used 8342
_cell_measurement_temperature 150(2)
_cell_measurement_theta_max 20.80
_cell_measurement_theta_min 3.49
_cell_volume 2570(6)
_computing_cell_refinement 'SAINT V8.38A (?, 2016)'
_computing_data_reduction 'SAINT V8.38A (?, 2016)'
_computing_molecular_graphics 'Olex2 (Dolomanov et al., 2009)'
_computing_publication_material 'Olex2 (Dolomanov et al., 2009)'
_computing_structure_refinement 'ShelXL (Sheldrick, 2015)'
_diffrn_ambient_temperature 150.15
_diffrn_measured_fraction_theta_full 0.999
_diffrn_measured_fraction_theta_max 0.994
_diffrn_measurement_device_type 'Bruker APEX-II CCD'
_diffrn_measurement_method '\f and \w scans'
_diffrn_radiation_type MoK\a
_diffrn_radiation_wavelength 0.71073
_diffrn_reflns_av_R_equivalents 0.1223
_diffrn_reflns_av_unetI/netI 0.0755
_diffrn_reflns_Laue_measured_fraction_full 0.999
_diffrn_reflns_Laue_measured_fraction_max 0.994
_diffrn_reflns_limit_h_max 13
_diffrn_reflns_limit_h_min -13
_diffrn_reflns_limit_k_max 19
_diffrn_reflns_limit_k_min -13
_diffrn_reflns_limit_l_max 18
_diffrn_reflns_limit_l_min -18
_diffrn_reflns_number 41636
_diffrn_reflns_point_group_measured_fraction_full 0.999
_diffrn_reflns_point_group_measured_fraction_max 0.994
_diffrn_reflns_theta_full 25.242
_diffrn_reflns_theta_max 25.907
_diffrn_reflns_theta_min 1.897
_diffrn_standards_number 0
_exptl_absorpt_coefficient_mu 0.121
_exptl_absorpt_correction_T_max 0.7020
_exptl_absorpt_correction_T_min 0.4842
_exptl_absorpt_correction_type multi-scan
_exptl_absorpt_process_details
;
SADABS-2016/2 (Bruker,2016/2) was used for absorption correction.
wR2(int) was 0.1573 before and 0.1258 after correction.
The Ratio of minimum to maximum transmission is 0.6897.
The \l/2 correction factor is Not present.
;
_exptl_crystal_colour colorless
_exptl_crystal_density_diffrn 1.106
_exptl_crystal_description block
_exptl_crystal_F_000 944
_exptl_crystal_size_max 0.11
_exptl_crystal_size_mid 0.08
_exptl_crystal_size_min 0.05
_refine_diff_density_max 0.428
_refine_diff_density_min -0.635
_refine_diff_density_rms 0.086
_refine_ls_extinction_method none
_refine_ls_goodness_of_fit_ref 1.079
_refine_ls_hydrogen_treatment constr
_refine_ls_matrix_type full
_refine_ls_number_parameters 282
_refine_ls_number_reflns 4968
_refine_ls_number_restraints 0
_refine_ls_restrained_S_all 1.079
_refine_ls_R_factor_all 0.0827
_refine_ls_R_factor_gt 0.0614
_refine_ls_shift/su_max 0.000
_refine_ls_shift/su_mean 0.000
_refine_ls_structure_factor_coef Fsqd
_refine_ls_weighting_details 'w=1/[\s^2^(Fo^2^)+(0.0858P)^2^+1.1100P] where P=(Fo^2^+2Fc^2^)/3'
_refine_ls_weighting_scheme calc
_refine_ls_wR_factor_gt 0.1551
_refine_ls_wR_factor_ref 0.1703
_reflns_Friedel_coverage 0.000
_reflns_number_gt 3814
_reflns_number_total 4968
_reflns_threshold_expression 'I > 2\s(I)'
_cod_data_source_file ja9b03721_si_002.cif
_cod_data_source_block 5
_cod_depositor_comments 'Adding full bibliography for 4127223--4127226.cif.'
_cod_original_cell_volume 2569(7)
_cod_database_code 4127224
_shelx_shelxl_version_number 2014/7
_shelx_space_group_comment
;
The symmetry employed for this shelxl refinement is uniquely defined
by the following loop, which should always be used as a source of
symmetry information in preference to the above space-group names.
They are only intended as comments.
;
_olex2_refinement_description
;
1. Fixed Uiso
 At 1.2 times of:
  All C(H) groups, All C(H,H) groups
 At 1.5 times of:
  All C(H,H,H) groups
2.a Ternary CH refined with riding coordinates:
 C21(H21), C18(H18), C16(H16)
2.b Secondary CH2 refined with riding coordinates:
 C8(H8A,H8B), C4(H4A,H4B), C10(H10A,H10B), C28(H28A,H28B)
2.c Aromatic/amide H refined with riding coordinates:
 C14(H14), C15(H15)
2.d Idealised Me refined as rotating group:
 C9(H9A,H9B,H9C), C22(H22A,H22B,H22C), C26(H26A,H26B,H26C), C7(H7A,H7B,H7C),
 C27(H27A,H27B,H27C), C11(H11A,H11B,H11C), C23(H23A,H23B,H23C), C25(H25A,H25B,
 H25C), C6(H6A,H6B,H6C), C20(H20A,H20B,H20C), C19(H19A,H19B,H19C)
;
_olex2_submission_special_instructions 'No special instructions were received'

loop_
_space_group_symop_operation_xyz
'x, y, z'
'-x+1/2, y+1/2, -z+1/2'
'-x, -y, -z'
'x-1/2, -y-1/2, z-1/2'

loop_
_atom_site_label
_atom_site_type_symbol
_atom_site_fract_x
_atom_site_fract_y
_atom_site_fract_z
_atom_site_U_iso_or_equiv
_atom_site_adp_type
_atom_site_occupancy
_atom_site_site_symmetry_order
_atom_site_calc_flag
_atom_site_refinement_flags_posn
P1 P 0.13365(5) 0.72115(4) 0.21361(4) 0.01913(19) Uani 1 1 d .
N1 N 0.28795(16) 0.77808(11) 0.39614(12) 0.0147(4) Uani 1 1 d .
C12 C 0.17032(19) 0.73874(13) 0.38826(14) 0.0149(5) Uani 1 1 d .
C2 C 0.35530(19) 0.76903(13) 0.32025(15) 0.0151(5) Uani 1 1 d .
C5 C 0.3422(2) 0.83671(14) 0.46877(15) 0.0207(5) Uani 1 1 d .
C24 C 0.3571(2) 0.72198(15) 0.14479(16) 0.0226(5) Uani 1 1 d .
C3 C 0.4851(2) 0.80434(14) 0.35186(14) 0.0165(5) Uani 1 1 d .
C8 C 0.5934(2) 0.74072(15) 0.35339(16) 0.0219(5) Uani 1 1 d .
H8A H 0.6200 0.7384 0.2925 0.026 Uiso 1 1 calc R
H8B H 0.6603 0.7624 0.3946 0.026 Uiso 1 1 calc R
C1 C 0.3020(2) 0.73729(14) 0.23763(15) 0.0168(5) Uani 1 1 d .
C17 C 0.1591(2) 0.65711(14) 0.41090(15) 0.0191(5) Uani 1 1 d .
C13 C 0.07429(19) 0.77542(13) 0.31594(15) 0.0165(5) Uani 1 1 d .
C4 C 0.4765(2) 0.82742(15) 0.45409(15) 0.0206(5) Uani 1 1 d .
H4A H 0.5135 0.7835 0.4936 0.025 Uiso 1 1 calc R
H4B H 0.5189 0.8799 0.4690 0.025 Uiso 1 1 calc R
C21 C 0.0696(2) 0.87264(14) 0.30590(16) 0.0214(5) Uani 1 1 d .
H21 H 0.1530 0.8936 0.3102 0.026 Uiso 1 1 calc R
C10 C 0.5093(2) 0.88449(14) 0.29508(16) 0.0215(5) Uani 1 1 d .
H10A H 0.4942 0.8706 0.2305 0.026 Uiso 1 1 calc R
H10B H 0.4515 0.9276 0.3080 0.026 Uiso 1 1 calc R
C18 C 0.2491(2) 0.60575(15) 0.47388(17) 0.0253(5) Uani 1 1 d .
H18 H 0.3174 0.6427 0.4943 0.030 Uiso 1 1 calc R
C16 C 0.0587(2) 0.61024(15) 0.35218(17) 0.0242(5) Uani 1 1 d .
H16 H 0.0487 0.5526 0.3742 0.029 Uiso 1 1 calc R
C14 C -0.0495(2) 0.73934(16) 0.32462(16) 0.0227(5) Uani 1 1 d .
H14 H -0.1182 0.7731 0.3152 0.027 Uiso 1 1 calc R
C28 C 0.1032(2) 0.61113(15) 0.25318(17) 0.0255(5) Uani 1 1 d .
H28A H 0.0419 0.5852 0.2102 0.031 Uiso 1 1 calc R
H28B H 0.1765 0.5779 0.2537 0.031 Uiso 1 1 calc R
C9 C 0.5656(2) 0.65151(15) 0.3829(2) 0.0315(6) Uani 1 1 d .
H9A H 0.5039 0.6276 0.3399 0.047 Uiso 1 1 calc GR
H9B H 0.5377 0.6529 0.4426 0.047 Uiso 1 1 calc GR
H9C H 0.6376 0.6177 0.3847 0.047 Uiso 1 1 calc GR
C22 C 0.0066(2) 0.91337(16) 0.38370(18) 0.0286(6) Uani 1 1 d .
H22A H -0.0791 0.9039 0.3731 0.043 Uiso 1 1 calc GR
H22B H 0.0224 0.9729 0.3852 0.043 Uiso 1 1 calc GR
H22C H 0.0372 0.8886 0.4412 0.043 Uiso 1 1 calc GR
C26 C 0.4953(2) 0.71079(18) 0.14718(18) 0.0316(6) Uani 1 1 d .
H26A H 0.5351 0.7616 0.1694 0.047 Uiso 1 1 calc GR
H26B H 0.5159 0.6990 0.0865 0.047 Uiso 1 1 calc GR
H26C H 0.5210 0.6648 0.1871 0.047 Uiso 1 1 calc GR
C15 C -0.0586(2) 0.65859(15) 0.34589(16) 0.0245(5) Uani 1 1 d .
H15 H -0.1318 0.6336 0.3562 0.029 Uiso 1 1 calc R
C7 C 0.3029(2) 0.92987(15) 0.45731(19) 0.0308(6) Uani 1 1 d .
H7A H 0.3047 0.9465 0.3946 0.046 Uiso 1 1 calc GR
H7B H 0.3573 0.9648 0.4959 0.046 Uiso 1 1 calc GR
H7C H 0.2222 0.9362 0.4743 0.046 Uiso 1 1 calc GR
C27 C 0.3042(2) 0.63951(17) 0.09988(18) 0.0314(6) Uani 1 1 d .
H27A H 0.3263 0.5926 0.1395 0.047 Uiso 1 1 calc GR
H27B H 0.3360 0.6311 0.0422 0.047 Uiso 1 1 calc GR
H27C H 0.2176 0.6438 0.0902 0.047 Uiso 1 1 calc GR
C11 C 0.6376(2) 0.92191(16) 0.31270(18) 0.0296(6) Uani 1 1 d .
H11A H 0.6403 0.9752 0.2819 0.044 Uiso 1 1 calc GR
H11B H 0.6948 0.8839 0.2899 0.044 Uiso 1 1 calc GR
H11C H 0.6577 0.9299 0.3773 0.044 Uiso 1 1 calc GR
C23 C 0.0047(2) 0.90126(17) 0.21317(18) 0.0337(6) Uani 1 1 d .
H23A H 0.0498 0.8826 0.1646 0.050 Uiso 1 1 calc GR
H23B H -0.0011 0.9617 0.2120 0.050 Uiso 1 1 calc GR
H23C H -0.0751 0.8773 0.2051 0.050 Uiso 1 1 calc GR
C25 C 0.3206(2) 0.79584(18) 0.07915(17) 0.0319(6) Uani 1 1 d .
H25A H 0.2342 0.8024 0.0733 0.048 Uiso 1 1 calc GR
H25B H 0.3468 0.7842 0.0201 0.048 Uiso 1 1 calc GR
H25C H 0.3581 0.8468 0.1032 0.048 Uiso 1 1 calc GR
C6 C 0.3158(2) 0.80738(18) 0.56425(16) 0.0315(6) Uani 1 1 d .
H6A H 0.2300 0.8022 0.5659 0.047 Uiso 1 1 calc GR
H6B H 0.3474 0.8479 0.6091 0.047 Uiso 1 1 calc GR
H6C H 0.3536 0.7537 0.5775 0.047 Uiso 1 1 calc GR
C20 C 0.2997(3) 0.52887(16) 0.4268(2) 0.0390(7) Uani 1 1 d .
H20A H 0.2356 0.4893 0.4107 0.059 Uiso 1 1 calc GR
H20B H 0.3614 0.5025 0.4679 0.059 Uiso 1 1 calc GR
H20C H 0.3337 0.5467 0.3725 0.059 Uiso 1 1 calc GR
C19 C 0.1906(3) 0.57781(19) 0.55879(19) 0.0393(7) Uani 1 1 d .
H19A H 0.1668 0.6266 0.5913 0.059 Uiso 1 1 calc GR
H19B H 0.2477 0.5454 0.5980 0.059 Uiso 1 1 calc GR
H19C H 0.1206 0.5439 0.5405 0.059 Uiso 1 1 calc GR

loop_
_atom_site_aniso_label
_atom_site_aniso_U_11
_atom_site_aniso_U_22
_atom_site_aniso_U_33
_atom_site_aniso_U_23
_atom_site_aniso_U_13
_atom_site_aniso_U_12
P1 0.0144(3) 0.0259(3) 0.0161(3) -0.0025(2) -0.0032(2) -0.0024(2)
N1 0.0127(9) 0.0188(9) 0.0118(9) -0.0025(7) -0.0033(7) -0.0013(7)
C12 0.0133(11) 0.0203(11) 0.0106(10) -0.0009(8) -0.0012(8) -0.0012(8)
C2 0.0140(11) 0.0148(11) 0.0156(11) 0.0018(8) -0.0025(8) 0.0020(8)
C5 0.0171(12) 0.0262(12) 0.0174(11) -0.0067(9) -0.0052(9) -0.0008(9)
C24 0.0169(12) 0.0323(13) 0.0180(12) -0.0056(10) -0.0014(9) -0.0019(10)
C3 0.0134(11) 0.0196(11) 0.0154(11) -0.0012(9) -0.0038(8) 0.0004(9)
C8 0.0137(11) 0.0269(12) 0.0239(12) -0.0002(10) -0.0042(9) 0.0031(9)
C1 0.0135(11) 0.0206(11) 0.0157(11) -0.0014(9) -0.0012(9) 0.0006(9)
C17 0.0174(11) 0.0212(12) 0.0188(11) 0.0024(9) 0.0017(9) 0.0000(9)
C13 0.0129(11) 0.0204(11) 0.0156(11) 0.0011(9) -0.0022(9) -0.0002(9)
C4 0.0183(12) 0.0242(12) 0.0180(11) -0.0036(9) -0.0052(9) -0.0032(9)
C21 0.0158(11) 0.0235(12) 0.0240(12) 0.0045(10) -0.0015(9) 0.0013(9)
C10 0.0199(12) 0.0197(12) 0.0245(12) 0.0001(9) 0.0003(10) -0.0012(9)
C18 0.0226(13) 0.0220(12) 0.0305(13) 0.0084(10) -0.0015(10) 0.0016(10)
C16 0.0225(13) 0.0197(12) 0.0302(13) 0.0011(10) 0.0014(10) -0.0060(9)
C14 0.0136(11) 0.0328(13) 0.0210(12) -0.0028(10) -0.0017(9) -0.0006(10)
C28 0.0232(13) 0.0246(12) 0.0278(13) -0.0056(10) -0.0016(10) -0.0065(10)
C9 0.0235(13) 0.0268(13) 0.0430(16) 0.0057(12) -0.0021(12) 0.0066(10)
C22 0.0231(13) 0.0246(13) 0.0378(15) -0.0005(11) 0.0013(11) 0.0038(10)
C26 0.0192(13) 0.0482(16) 0.0273(14) -0.0128(12) 0.0021(10) -0.0003(11)
C15 0.0165(12) 0.0322(14) 0.0247(12) -0.0016(10) 0.0024(10) -0.0086(10)
C7 0.0266(14) 0.0246(13) 0.0396(15) -0.0168(11) -0.0045(11) 0.0001(10)
C27 0.0269(14) 0.0415(15) 0.0259(13) -0.0163(12) 0.0029(11) -0.0027(12)
C11 0.0261(14) 0.0282(13) 0.0344(14) -0.0035(11) 0.0023(11) -0.0110(11)
C23 0.0337(15) 0.0350(15) 0.0306(14) 0.0135(12) -0.0046(12) 0.0064(12)
C25 0.0295(14) 0.0480(16) 0.0179(12) 0.0022(11) 0.0010(11) -0.0011(12)
C6 0.0249(14) 0.0511(16) 0.0178(12) -0.0092(12) 0.0001(10) -0.0063(12)
C20 0.0383(16) 0.0243(14) 0.0544(18) 0.0086(13) 0.0038(14) 0.0065(12)
C19 0.0384(16) 0.0438(17) 0.0348(15) 0.0198(13) -0.0003(12) 0.0043(13)

loop_
_atom_type_symbol
_atom_type_description
_atom_type_scat_dispersion_real
_atom_type_scat_dispersion_imag
_atom_type_scat_source
C C 0.0033 0.0016 'International Tables Vol C Tables 4.2.6.8 and 6.1.1.4'
H H 0.0000 0.0000 'International Tables Vol C Tables 4.2.6.8 and 6.1.1.4'
N N 0.0061 0.0033 'International Tables Vol C Tables 4.2.6.8 and 6.1.1.4'
P P 0.1023 0.0942 'International Tables Vol C Tables 4.2.6.8 and 6.1.1.4'

loop_
_geom_angle_atom_site_label_1
_geom_angle_atom_site_label_2
_geom_angle_atom_site_label_3
_geom_angle
C1 P1 C13 102.05(12)
C28 P1 C1 105.98(11)
C28 P1 C13 95.01(13)
C12 N1 C5 128.46(18)
C2 N1 C12 116.26(18)
C2 N1 C5 114.8(2)
N1 C12 C13 116.7(2)
C17 C12 N1 120.2(2)
C17 C12 C13 117.3(2)
N1 C2 C3 106.0(2)
C1 C2 N1 120.9(2)
C1 C2 C3 133.1(2)
N1 C5 C4 99.56(18)
N1 C5 C7 115.4(2)
N1 C5 C6 111.3(2)
C4 C5 C7 110.1(2)
C6 C5 C4 112.3(2)
C6 C5 C7 108.1(2)
C26 C24 C1 118.4(2)
C26 C24 C27 104.2(2)
C26 C24 C25 107.3(2)
C27 C24 C1 109.5(2)
C25 C24 C1 108.9(2)
C25 C24 C27 108.1(2)
C8 C3 C2 117.0(2)
C4 C3 C2 102.85(18)
C4 C3 C8 105.13(18)
C4 C3 C10 110.8(2)
C10 C3 C2 109.68(18)
C10 C3 C8 110.9(2)
C3 C8 H8A 108.5
C3 C8 H8B 108.5
H8A C8 H8B 107.5
C9 C8 C3 115.1(2)
C9 C8 H8A 108.5
C9 C8 H8B 108.5
C2 C1 P1 122.56(17)
C2 C1 C24 130.2(2)
C24 C1 P1 106.59(17)
C12 C17 C18 126.3(2)
C12 C17 C16 114.1(2)
C18 C17 C16 118.4(2)
C12 C13 P1 95.82(17)
C12 C13 C21 117.12(18)
C21 C13 P1 112.66(16)
C14 C13 P1 106.75(16)
C14 C13 C12 111.8(2)
C14 C13 C21 111.33(19)
C5 C4 C3 108.37(18)
C5 C4 H4A 110.0
C5 C4 H4B 110.0
C3 C4 H4A 110.0
C3 C4 H4B 110.0
H4A C4 H4B 108.4
C13 C21 H21 108.0
C22 C21 C13 111.10(19)
C22 C21 H21 108.0
C23 C21 C13 112.7(2)
C23 C21 H21 108.0
C23 C21 C22 108.9(2)
C3 C10 H10A 108.4
C3 C10 H10B 108.4
H10A C10 H10B 107.4
C11 C10 C3 115.6(2)
C11 C10 H10A 108.4
C11 C10 H10B 108.4
C17 C18 H18 107.7
C17 C18 C20 113.5(2)
C17 C18 C19 110.0(2)
C20 C18 H18 107.7
C19 C18 H18 107.7
C19 C18 C20 110.0(2)
C17 C16 H16 111.6
C17 C16 C28 103.6(2)
C28 C16 H16 111.6
C15 C16 C17 111.3(2)
C15 C16 H16 111.6
C15 C16 C28 106.8(2)
C13 C14 H14 120.7
C15 C14 C13 118.6(2)
C15 C14 H14 120.7
P1 C28 H28A 109.2
P1 C28 H28B 109.2
C16 C28 P1 112.03(16)
C16 C28 H28A 109.2
C16 C28 H28B 109.2
H28A C28 H28B 107.9
C8 C9 H9A 109.5
C8 C9 H9B 109.5
C8 C9 H9C 109.5
H9A C9 H9B 109.5
H9A C9 H9C 109.5
H9B C9 H9C 109.5
C21 C22 H22A 109.5
C21 C22 H22B 109.5
C21 C22 H22C 109.5
H22A C22 H22B 109.5
H22A C22 H22C 109.5
H22B C22 H22C 109.5
C24 C26 H26A 109.5
C24 C26 H26B 109.5
C24 C26 H26C 109.5
H26A C26 H26B 109.5
H26A C26 H26C 109.5
H26B C26 H26C 109.5
C16 C15 H15 122.6
C14 C15 C16 114.8(2)
C14 C15 H15 122.6
C5 C7 H7A 109.5
C5 C7 H7B 109.5
C5 C7 H7C 109.5
H7A C7 H7B 109.5
H7A C7 H7C 109.5
H7B C7 H7C 109.5
C24 C27 H27A 109.5
C24 C27 H27B 109.5
C24 C27 H27C 109.5
H27A C27 H27B 109.5
H27A C27 H27C 109.5
H27B C27 H27C 109.5
C10 C11 H11A 109.5
C10 C11 H11B 109.5
C10 C11 H11C 109.5
H11A C11 H11B 109.5
H11A C11 H11C 109.5
H11B C11 H11C 109.5
C21 C23 H23A 109.5
C21 C23 H23B 109.5
C21 C23 H23C 109.5
H23A C23 H23B 109.5
H23A C23 H23C 109.5
H23B C23 H23C 109.5
C24 C25 H25A 109.5
C24 C25 H25B 109.5
C24 C25 H25C 109.5
H25A C25 H25B 109.5
H25A C25 H25C 109.5
H25B C25 H25C 109.5
C5 C6 H6A 109.5
C5 C6 H6B 109.5
C5 C6 H6C 109.5
H6A C6 H6B 109.5
H6A C6 H6C 109.5
H6B C6 H6C 109.5
C18 C20 H20A 109.5
C18 C20 H20B 109.5
C18 C20 H20C 109.5
H20A C20 H20B 109.5
H20A C20 H20C 109.5
H20B C20 H20C 109.5
C18 C19 H19A 109.5
C18 C19 H19B 109.5
C18 C19 H19C 109.5
H19A C19 H19B 109.5
H19A C19 H19C 109.5
H19B C19 H19C 109.5

loop_
_geom_bond_atom_site_label_1
_geom_bond_atom_site_label_2
_geom_bond_distance
P1 C1 1.883(4)
P1 C13 1.906(3)
P1 C28 1.880(3)
N1 C12 1.441(3)
N1 C2 1.412(3)
N1 C5 1.493(3)
C12 C17 1.345(4)
C12 C13 1.539(3)
C2 C3 1.571(4)
C2 C1 1.388(3)
C5 C4 1.535(4)
C5 C7 1.544(4)
C5 C6 1.533(4)
C24 C1 1.569(4)
C24 C26 1.542(4)
C24 C27 1.552(4)
C24 C25 1.543(4)
C3 C8 1.568(4)
C3 C4 1.557(4)
C3 C10 1.558(4)
C8 H8A 0.9700
C8 H8B 0.9700
C8 C9 1.520(4)
C17 C18 1.524(3)
C17 C16 1.529(4)
C13 C21 1.548(4)
C13 C14 1.506(4)
C4 H4A 0.9700
C4 H4B 0.9700
C21 H21 0.9800
C21 C22 1.541(4)
C21 C23 1.541(4)
C10 H10A 0.9700
C10 H10B 0.9700
C10 C11 1.540(4)
C18 H18 0.9800
C18 C20 1.536(4)
C18 C19 1.529(4)
C16 H16 0.9800
C16 C28 1.582(4)
C16 C15 1.506(4)
C14 H14 0.9300
C14 C15 1.324(4)
C28 H28A 0.9700
C28 H28B 0.9700
C9 H9A 0.9600
C9 H9B 0.9600
C9 H9C 0.9600
C22 H22A 0.9600
C22 H22B 0.9600
C22 H22C 0.9600
C26 H26A 0.9600
C26 H26B 0.9600
C26 H26C 0.9600
C15 H15 0.9300
C7 H7A 0.9600
C7 H7B 0.9600
C7 H7C 0.9600
C27 H27A 0.9600
C27 H27B 0.9600
C27 H27C 0.9600
C11 H11A 0.9600
C11 H11B 0.9600
C11 H11C 0.9600
C23 H23A 0.9600
C23 H23B 0.9600
C23 H23C 0.9600
C25 H25A 0.9600
C25 H25B 0.9600
C25 H25C 0.9600
C6 H6A 0.9600
C6 H6B 0.9600
C6 H6C 0.9600
C20 H20A 0.9600
C20 H20B 0.9600
C20 H20C 0.9600
C19 H19A 0.9600
C19 H19B 0.9600
C19 H19C 0.9600
